data_4327776
loop_
_publ_author_name
'Agata Bia\/lo\'nska'
'Robert Bronisz'
'Miko\/laj F. Rudolf'
'Marek Weselski'

_publ_contact_author_address
;
Faculty of Chemistry
University of Wroc\/law
14. F. Joliot-Curie
50-383 Wroc\/law
Poland
;
_publ_contact_author_email 'bron@wchuwr.pl weselski@eto.wchuwr.pl'
_publ_section_title
;
 HS\\leftarrow\\rightarrowLS Transition in Iron(II) Two-Dimensional
 Coordination Networks Containing Tris(tetrazol-1-ylmethyl)methane As
 Triconnected Building Block
;
_journal_name_full 'Inorganic Chemistry'
_journal_page_first 237
_journal_page_last 245
_journal_paper_doi 10.1021/ic201535x
_journal_volume 51
_journal_year 2012
_chemical_formula_moiety 'Fe 2(C7 H10 N12), 2(Cl O4)'
_chemical_formula_sum 'C14 H20 Cl2 Fe N24 O8'
_chemical_formula_weight 779.29
_chemical_name_systematic
;
catena-(bis(\m~3~-bis[tris(tetrazol-1-ylmethyl)methane-
N4,N4',N4'')iron(ii) bis(perchlorate))
;
_space_group_IT_number 147
_symmetry_cell_setting trigonal
_symmetry_space_group_name_Hall '-P 3'
_symmetry_space_group_name_H-M 'P -3'
_atom_sites_solution_hydrogens geom
_atom_sites_solution_primary direct
_atom_sites_solution_secondary difmap
_audit_creation_method SHELXL-97
_cell_angle_alpha 90.00
_cell_angle_beta 90.00
_cell_angle_gamma 120.00
_cell_formula_units_Z 1
_cell_length_a 10.022(3)
_cell_length_b 10.022(3)
_cell_length_c 8.429(2)
_cell_measurement_reflns_used 1800
_cell_measurement_temperature 185(2)
_cell_measurement_theta_max 28.66
_cell_measurement_theta_min 3.36
_cell_volume 733.2(4)
_computing_cell_refinement
;
CrysAlis RED, Oxford Diffraction Ltd.,
Version 1.171.33.52 (release 06-11-2009 CrysAlis171 .NET)
(compiled Nov  6 2009,16:24:50)
;
_computing_data_collection
;
CrysAlis CCD, Oxford Diffraction Ltd.,
Version 1.171.33.52 (release 06-11-2009 CrysAlis171 .NET)
(compiled Nov  6 2009,16:24:50)
;
_computing_data_reduction
;
CrysAlis RED, Oxford Diffraction Ltd.,
Version 1.171.33.52 (release 06-11-2009 CrysAlis171 .NET)
(compiled Nov  6 2009,16:24:50)
;
_computing_structure_refinement
;
SHELXL-97 (Sheldrick, G. M. (2008). <i>Acta Cryst.</i> <b>A64</b>, 112-122.)
;
_computing_structure_solution
;
SHELXS-97 (Sheldrick, G. M. (2008). <i>Acta Cryst.</i> <b>A64</b>, 112-122.)
;
_diffrn_ambient_temperature 185(2)
_diffrn_measured_fraction_theta_full 0.998
_diffrn_measured_fraction_theta_max 0.998
_diffrn_measurement_device_type 'Kuma KM4CCD'
_diffrn_measurement_method '\w scan'
_diffrn_radiation_monochromator graphite
_diffrn_radiation_source 'fine-focus sealed tube'
_diffrn_radiation_type MoK\a
_diffrn_radiation_wavelength 0.71073
_diffrn_reflns_av_R_equivalents 0.0397
_diffrn_reflns_av_sigmaI/netI 0.0434
_diffrn_reflns_limit_h_max 12
_diffrn_reflns_limit_h_min -12
_diffrn_reflns_limit_k_max 12
_diffrn_reflns_limit_k_min -12
_diffrn_reflns_limit_l_max 9
_diffrn_reflns_limit_l_min -10
_diffrn_reflns_number 4292
_diffrn_reflns_theta_full 26.99
_diffrn_reflns_theta_max 26.99
_diffrn_reflns_theta_min 3.37
_diffrn_standards_number 0
_exptl_absorpt_coefficient_mu 0.784
_exptl_absorpt_correction_T_max 0.986
_exptl_absorpt_correction_T_min 0.871
_exptl_absorpt_correction_type analytical
_exptl_absorpt_process_details
;
CrysAlis RED, Oxford Diffraction Ltd.,
Version 1.171.33.52 (release 06-11-2009 CrysAlis171 .NET)
(compiled Nov  6 2009,16:24:50)
Analytical numeric absorption correction using a multifaceted crystal
            model based on expressions derived by R.C. Clark & J.S. Reid.
(Clark, R. C. & Reid, J. S. (1995). Acta Cryst. A51, 887-897)
;
_exptl_crystal_colour colorless
_exptl_crystal_density_diffrn 1.765
_exptl_crystal_description 'triangular plate'
_exptl_crystal_F_000 396
_exptl_crystal_size_max 0.32
_exptl_crystal_size_mid 0.22
_exptl_crystal_size_min 0.02
_refine_diff_density_max 0.243
_refine_diff_density_min -0.319
_refine_diff_density_rms 0.054
_refine_ls_extinction_method none
_refine_ls_goodness_of_fit_ref 0.999
_refine_ls_hydrogen_treatment constr
_refine_ls_matrix_type full
_refine_ls_number_parameters 148
_refine_ls_number_reflns 1073
_refine_ls_number_restraints 128
_refine_ls_restrained_S_all 0.974
_refine_ls_R_factor_all 0.0636
_refine_ls_R_factor_gt 0.0345
_refine_ls_shift/su_max 0.000
_refine_ls_shift/su_mean 0.000
_refine_ls_structure_factor_coef Fsqd
_refine_ls_weighting_details 'calc w=1/[\s^2^(Fo^2^)+(0.0447P)^2^+0.0000P] where P=(Fo^2^+2Fc^2^)/3'
_refine_ls_weighting_scheme calc
_refine_ls_wR_factor_gt 0.0718
_refine_ls_wR_factor_ref 0.0800
_reflns_number_gt 750
_reflns_number_total 1073
_reflns_threshold_expression >2sigma(I)
_cod_data_source_file ic201535x_si_001_11.cif
_cod_data_source_block 111tza3
_cod_database_code 4327776

loop_
_symmetry_equiv_pos_as_xyz
'x, y, z'
'-y, x-y, z'
'-x+y, -x, z'
'-x, -y, -z'
'y, -x+y, -z'
'x-y, x, -z'

loop_
_atom_site_label
_atom_site_type_symbol
_atom_site_fract_x
_atom_site_fract_y
_atom_site_fract_z
_atom_site_U_iso_or_equiv
_atom_site_adp_type
_atom_site_occupancy
_atom_site_symmetry_multiplicity
_atom_site_calc_flag
_atom_site_refinement_flags
_atom_site_disorder_group
Fe Fe 0.0000 0.0000 0.0000 0.0232(2) Uani 1 6 d S .
N1 N 0.38407(19) 0.20617(19) 0.3106(2) 0.0281(4) Uani 1 1 d . .
N2 N 0.3121(2) 0.0602(2) 0.3649(3) 0.0482(6) Uani 1 1 d . .
N3 N 0.2002(2) -0.0197(2) 0.2675(3) 0.0477(6) Uani 1 1 d . .
N4 N 0.1978(2) 0.0724(2) 0.1505(2) 0.0297(4) Uani 1 1 d . .
C1 C 0.5190(2) 0.3271(2) 0.3908(3) 0.0295(5) Uani 1 1 d . .
H1A H 0.5075 0.3086 0.5067 0.035 Uiso 1 1 calc R .
H1B H 0.5261 0.4277 0.3700 0.035 Uiso 1 1 calc R .
C2 C 0.6667 0.3333 0.3354(4) 0.0248(8) Uani 1 3 d S .
H2 H 0.6667 0.3333 0.2168 0.030 Uiso 1 3 calc SR .
C5 C 0.3126(2) 0.2112(2) 0.1810(3) 0.0298(5) Uani 1 1 d . .
H5 H 0.3399 0.3008 0.1197 0.036 Uiso 1 1 calc R .
Cl1 Cl 0.3333 0.6667 0.1093(2) 0.0435(5) Uani 0.888(7) 3 d SPDU 1
O1 O 0.3907(14) 0.5816(11) 0.0221(18) 0.048(4) Uani 0.296(2) 1 d PDU 1
O2 O 0.4349(10) 0.8288(7) 0.0829(16) 0.056(4) Uani 0.296(2) 1 d PDU 1
O3 O 0.334(3) 0.6327(15) 0.2756(5) 0.070(5) Uani 0.296(2) 1 d PDU 1
O4 O 0.1827(10) 0.6246(11) 0.048(2) 0.031(3) Uani 0.296(2) 1 d PDU 1
Cl11 Cl 0.380(3) 0.718(3) 0.158(3) 0.056(3) Uani 0.037(2) 1 d PDU -2
O11 O 0.388(5) 0.576(4) 0.206(6) 0.055(5) Uani 0.037(2) 1 d PDU -2
O21 O 0.442(5) 0.837(6) 0.290(5) 0.061(7) Uani 0.037(2) 1 d PDU -2
O31 O 0.471(8) 0.786(5) 0.007(5) 0.055(6) Uani 0.037(2) 1 d PDU -2
O41 O 0.214(5) 0.673(5) 0.121(8) 0.044(6) Uani 0.037(2) 1 d PDU -2

loop_
_atom_site_aniso_label
_atom_site_aniso_U_11
_atom_site_aniso_U_22
_atom_site_aniso_U_33
_atom_site_aniso_U_23
_atom_site_aniso_U_13
_atom_site_aniso_U_12
Fe 0.0216(3) 0.0216(3) 0.0264(4) 0.000 0.000 0.01080(14)
N1 0.0232(9) 0.0239(9) 0.0363(11) -0.0001(7) -0.0008(7) 0.0112(8)
N2 0.0397(12) 0.0309(11) 0.0612(14) 0.0108(9) -0.0175(10) 0.0079(10)
N3 0.0395(12) 0.0299(11) 0.0663(14) 0.0074(10) -0.0181(10) 0.0118(10)
N4 0.0275(10) 0.0264(10) 0.0367(10) 0.0009(8) -0.0010(8) 0.0145(8)
C1 0.0256(12) 0.0276(12) 0.0333(12) -0.0062(9) -0.0022(9) 0.0119(10)
C2 0.0251(12) 0.0251(12) 0.0242(18) 0.000 0.000 0.0125(6)
C5 0.0250(11) 0.0287(12) 0.0339(12) 0.0046(9) 0.0014(9) 0.0122(10)
Cl1 0.0539(7) 0.0539(7) 0.0228(9) 0.000 0.000 0.0270(4)
O1 0.061(6) 0.061(6) 0.033(7) 0.020(5) 0.008(5) 0.039(5)
O2 0.068(6) 0.047(5) 0.042(7) -0.007(5) -0.011(4) 0.021(4)
O3 0.086(5) 0.084(7) 0.022(2) 0.005(3) 0.005(6) 0.030(5)
O4 0.039(6) 0.043(6) 0.018(6) 0.002(4) 0.026(4) 0.026(5)
Cl11 0.062(4) 0.060(5) 0.042(5) -0.006(4) 0.003(4) 0.028(4)
O11 0.066(6) 0.064(7) 0.039(6) 0.007(5) -0.001(6) 0.035(5)
O21 0.062(9) 0.062(9) 0.049(9) -0.001(7) 0.001(7) 0.024(6)
O31 0.060(7) 0.055(7) 0.044(8) -0.004(6) -0.003(6) 0.024(6)
O41 0.046(7) 0.050(7) 0.036(7) 0.001(6) 0.008(6) 0.024(6)

loop_
_atom_type_symbol
_atom_type_description
_atom_type_scat_dispersion_real
_atom_type_scat_dispersion_imag
_atom_type_scat_source
C C 0.0033 0.0016 'International Tables Vol C Tables 4.2.6.8 and 6.1.1.4'
H H 0.0000 0.0000 'International Tables Vol C Tables 4.2.6.8 and 6.1.1.4'
N N 0.0061 0.0033 'International Tables Vol C Tables 4.2.6.8 and 6.1.1.4'
Cl Cl 0.1484 0.1585 'International Tables Vol C Tables 4.2.6.8 and 6.1.1.4'
O O 0.0106 0.0060 'International Tables Vol C Tables 4.2.6.8 and 6.1.1.4'
Fe Fe 0.3463 0.8444 'International Tables Vol C Tables 4.2.6.8 and 6.1.1.4'

loop_
_geom_angle_atom_site_label_1
_geom_angle_atom_site_label_2
_geom_angle_atom_site_label_3
_geom_angle
_geom_angle_site_symmetry_1
_geom_angle_site_symmetry_3
N4 Fe N4 91.24(7) . 5
N4 Fe N4 180.00(8) . 4
N4 Fe N4 88.76(7) 5 4
N4 Fe N4 88.76(7) . 3
N4 Fe N4 91.24(7) 5 3
N4 Fe N4 91.24(7) 4 3
N4 Fe N4 91.24(7) . 6
N4 Fe N4 88.76(7) 5 6
N4 Fe N4 88.76(7) 4 6
N4 Fe N4 180.0 3 6
N4 Fe N4 88.76(7) . 2
N4 Fe N4 180.00(8) 5 2
N4 Fe N4 91.24(7) 4 2
N4 Fe N4 88.76(7) 3 2
N4 Fe N4 91.24(7) 6 2
C5 N1 N2 108.43(17) . .
C5 N1 C1 130.44(18) . .
N2 N1 C1 121.12(18) . .
N3 N2 N1 106.53(17) . .
N2 N3 N4 110.11(18) . .
C5 N4 N3 105.90(18) . .
C5 N4 Fe 130.11(15) . .
N3 N4 Fe 121.66(14) . .
N1 C1 C2 111.77(16) . .
N1 C1 H1A 109.3 . .
C2 C1 H1A 109.3 . .
N1 C1 H1B 109.3 . .
C2 C1 H1B 109.3 . .
H1A C1 H1B 107.9 . .
C1 C2 C1 111.03(14) 2_655 3_665
C1 C2 C1 111.03(14) 2_655 .
C1 C2 C1 111.03(14) 3_665 .
C1 C2 H2 107.9 2_655 .
C1 C2 H2 107.9 3_665 .
C1 C2 H2 107.9 . .
N4 C5 N1 109.03(19) . .
N4 C5 H5 125.5 . .
N1 C5 H5 125.5 . .
O2 Cl1 O2 117.7(3) 2_665 .
O2 Cl1 O2 117.7(3) 2_665 3_565
O2 Cl1 O2 117.7(3) . 3_565
O2 Cl1 O4 13.2(10) 2_665 .
O2 Cl1 O4 108.7(5) . .
O2 Cl1 O4 119.2(7) 3_565 .
O2 Cl1 O4 119.2(7) 2_665 3_565
O2 Cl1 O4 13.2(10) . 3_565
O2 Cl1 O4 108.7(5) 3_565 3_565
O4 Cl1 O4 108.1(8) . 3_565
O2 Cl1 O4 108.7(5) 2_665 2_665
O2 Cl1 O4 119.2(7) . 2_665
O2 Cl1 O4 13.2(10) 3_565 2_665
O4 Cl1 O4 108.1(8) . 2_665
O4 Cl1 O4 108.1(8) 3_565 2_665
O2 Cl1 O3 86.0(9) 2_665 3_565
O2 Cl1 O3 100.8(14) . 3_565
O2 Cl1 O3 109.4(6) 3_565 3_565
O4 Cl1 O3 97.5(12) . 3_565
O4 Cl1 O3 113.7(11) 3_565 3_565
O4 Cl1 O3 120.1(12) 2_665 3_565
O2 Cl1 O3 109.4(6) 2_665 2_665
O2 Cl1 O3 86.0(9) . 2_665
O2 Cl1 O3 100.8(14) 3_565 2_665
O4 Cl1 O3 120.1(12) . 2_665
O4 Cl1 O3 97.5(12) 3_565 2_665
O4 Cl1 O3 113.7(11) 2_665 2_665
O3 Cl1 O3 23.8(9) 3_565 2_665
O2 Cl1 O3 100.8(14) 2_665 .
O2 Cl1 O3 109.4(6) . .
O2 Cl1 O3 86.0(9) 3_565 .
O4 Cl1 O3 113.7(11) . .
O4 Cl1 O3 120.1(12) 3_565 .
O4 Cl1 O3 97.5(12) 2_665 .
O3 Cl1 O3 23.8(9) 3_565 .
O3 Cl1 O3 23.8(9) 2_665 .
O2 Cl1 O1 21.8(9) 2_665 3_565
O2 Cl1 O1 111.8(9) . 3_565
O2 Cl1 O1 108.8(5) 3_565 3_565
O4 Cl1 O1 12.1(10) . 3_565
O4 Cl1 O1 108.3(4) 3_565 3_565
O4 Cl1 O1 97.0(9) 2_665 3_565
O3 Cl1 O1 107.8(6) 3_565 3_565
O3 Cl1 O1 131.1(9) 2_665 3_565
O3 Cl1 O1 121.3(15) . 3_565
O2 Cl1 O1 108.8(5) 2_665 2_665
O2 Cl1 O1 21.8(9) . 2_665
O2 Cl1 O1 111.8(9) 3_565 2_665
O4 Cl1 O1 97.0(9) . 2_665
O4 Cl1 O1 12.1(10) 3_565 2_665
O4 Cl1 O1 108.3(4) 2_665 2_665
O3 Cl1 O1 121.3(15) 3_565 2_665
O3 Cl1 O1 107.8(6) 2_665 2_665
O3 Cl1 O1 131.1(9) . 2_665
O1 Cl1 O1 96.5(9) 3_565 2_665
O2 Cl1 O1 111.8(9) 2_665 .
O2 Cl1 O1 108.8(5) . .
O2 Cl1 O1 21.8(9) 3_565 .
O4 Cl1 O1 108.3(4) . .
O4 Cl1 O1 97.0(9) 3_565 .
O4 Cl1 O1 12.1(10) 2_665 .
O3 Cl1 O1 131.1(9) 3_565 .
O3 Cl1 O1 121.3(15) 2_665 .
O3 Cl1 O1 107.8(6) . .
O1 Cl1 O1 96.5(9) 3_565 .
O1 Cl1 O1 96.5(9) 2_665 .
O4 O1 O2 33(4) 2_665 3_565
O4 O1 Cl1 83.7(11) 2_665 .
O2 O1 Cl1 78.6(6) 3_565 .
O4 O2 O1 30(2) 3_565 2_665
O4 O2 Cl1 84.1(11) 3_565 .
O1 O2 Cl1 79.7(8) 2_665 .
O3 O3 O3 60.000(8) 2_665 3_565
O3 O3 Cl1 78.1(4) 2_665 .
O3 O3 Cl1 78.1(4) 3_565 .
O1 O4 O2 118(4) 3_565 2_665
O1 O4 Cl1 84.2(11) 3_565 .
O2 O4 Cl1 82.6(10) 2_665 .
O21 Cl11 O31 110.2(10) . .
O21 Cl11 O41 110.2(10) . .
O31 Cl11 O41 107(4) . .
O21 Cl11 O11 109.9(10) . .
O31 Cl11 O11 109.9(10) . .
O41 Cl11 O11 109.9(9) . .

loop_
_geom_bond_atom_site_label_1
_geom_bond_atom_site_label_2
_geom_bond_distance
_geom_bond_site_symmetry_2
Fe N4 2.1511(18) .
Fe N4 2.1511(18) 5
Fe N4 2.1511(18) 4
Fe N4 2.1511(18) 3
Fe N4 2.1511(18) 6
Fe N4 2.1511(18) 2
N1 C5 1.321(3) .
N1 N2 1.347(2) .
N1 C1 1.455(3) .
N2 N3 1.294(3) .
N3 N4 1.359(3) .
N4 C5 1.313(3) .
C1 C2 1.523(2) .
C1 H1A 0.9900 .
C1 H1B 0.9900 .
C2 C1 1.523(2) 2_655
C2 C1 1.523(2) 3_665
C2 H2 1.0000 .
C5 H5 0.9500 .
Cl1 O2 1.439(5) 2_665
Cl1 O2 1.439(5) .
Cl1 O2 1.439(5) 3_565
Cl1 O4 1.443(4) .
Cl1 O4 1.443(4) 3_565
Cl1 O4 1.443(4) 2_665
Cl1 O3 1.444(4) 3_565
Cl1 O3 1.444(4) 2_665
Cl1 O3 1.444(4) .
Cl1 O1 1.445(4) 3_565
Cl1 O1 1.445(4) 2_665
Cl1 O1 1.445(4) .
O1 O4 0.30(3) 2_665
O1 O2 0.54(2) 3_565
O2 O4 0.33(3) 3_565
O2 O1 0.54(2) 2_665
O3 O3 0.59(2) 2_665
O3 O3 0.59(2) 3_565
O4 O1 0.30(3) 3_565
O4 O2 0.33(3) 2_665
Cl11 O21 1.52(3) .
Cl11 O31 1.52(3) .
Cl11 O41 1.52(3) .
Cl11 O11 1.52(3) .

loop_
_geom_torsion_atom_site_label_1
_geom_torsion_atom_site_label_2
_geom_torsion_atom_site_label_3
_geom_torsion_atom_site_label_4
_geom_torsion
_geom_torsion_site_symmetry_1
_geom_torsion_site_symmetry_4
C5 N1 N2 N3 0.4(3) . .
C1 N1 N2 N3 -178.56(19) . .
N1 N2 N3 N4 -0.2(3) . .
N2 N3 N4 C5 0.0(3) . .
N2 N3 N4 Fe -164.35(16) . .
N4 Fe N4 C5 117.0(2) 5 .
N4 Fe N4 C5 -33(24) 4 .
N4 Fe N4 C5 -151.76(17) 3 .
N4 Fe N4 C5 28.24(17) 6 .
N4 Fe N4 C5 -63.0(2) 2 .
N4 Fe N4 N3 -82.86(14) 5 .
N4 Fe N4 N3 127(24) 4 .
N4 Fe N4 N3 8.36(18) 3 .
N4 Fe N4 N3 -171.64(18) 6 .
N4 Fe N4 N3 97.14(14) 2 .
C5 N1 C1 C2 -93.1(3) . .
N2 N1 C1 C2 85.6(2) . .
N1 C1 C2 C1 -68.9(3) . 2_655
N1 C1 C2 C1 167.08(18) . 3_665
N3 N4 C5 N1 0.3(2) . .
Fe N4 C5 N1 162.78(14) . .
N2 N1 C5 N4 -0.4(2) . .
C1 N1 C5 N4 178.39(18) . .
O2 Cl1 O1 O4 -77(5) 2_665 2_665
O2 Cl1 O1 O4 151(5) . 2_665
O2 Cl1 O1 O4 33(4) 3_565 2_665
O4 Cl1 O1 O4 -91(5) . 2_665
O4 Cl1 O1 O4 157(6) 3_565 2_665
O3 Cl1 O1 O4 27(6) 3_565 2_665
O3 Cl1 O1 O4 54(5) 2_665 2_665
O3 Cl1 O1 O4 32(5) . 2_665
O1 Cl1 O1 O4 -93(6) 3_565 2_665
O1 Cl1 O1 O4 169(5) 2_665 2_665
O2 Cl1 O1 O2 -110.2(18) 2_665 3_565
O2 Cl1 O1 O2 118.1(14) . 3_565
O4 Cl1 O1 O2 -123.8(14) . 3_565
O4 Cl1 O1 O2 124(2) 3_565 3_565
O4 Cl1 O1 O2 -33(4) 2_665 3_565
O3 Cl1 O1 O2 -6(3) 3_565 3_565
O3 Cl1 O1 O2 21(2) 2_665 3_565
O3 Cl1 O1 O2 -0.4(19) . 3_565
O1 Cl1 O1 O2 -126(2) 3_565 3_565
O1 Cl1 O1 O2 136.5(18) 2_665 3_565
O2 Cl1 O2 O4 -100(3) 2_665 3_565
O2 Cl1 O2 O4 50(3) 3_565 3_565
O4 Cl1 O2 O4 -89(4) . 3_565
O4 Cl1 O2 O4 35(3) 2_665 3_565
O3 Cl1 O2 O4 169(3) 3_565 3_565
O3 Cl1 O2 O4 150(3) 2_665 3_565
O3 Cl1 O2 O4 146(4) . 3_565
O1 Cl1 O2 O4 -77(3) 3_565 3_565
O1 Cl1 O2 O4 -30(2) 2_665 3_565
O1 Cl1 O2 O4 28(4) . 3_565
O2 Cl1 O2 O1 -70.5(17) 2_665 2_665
O2 Cl1 O2 O1 80(2) 3_565 2_665
O4 Cl1 O2 O1 -60(2) . 2_665
O4 Cl1 O2 O1 30(2) 3_565 2_665
O4 Cl1 O2 O1 64.6(15) 2_665 2_665
O3 Cl1 O2 O1 -161.7(18) 3_565 2_665
O3 Cl1 O2 O1 179.6(18) 2_665 2_665
O3 Cl1 O2 O1 175(2) . 2_665
O1 Cl1 O2 O1 -47.4(18) 3_565 2_665
O1 Cl1 O2 O1 58(2) . 2_665
O2 Cl1 O3 O3 -114(4) 2_665 2_665
O2 Cl1 O3 O3 11(5) . 2_665
O2 Cl1 O3 O3 129(4) 3_565 2_665
O4 Cl1 O3 O3 -111(4) . 2_665
O4 Cl1 O3 O3 19(5) 3_565 2_665
O4 Cl1 O3 O3 135(4) 2_665 2_665
O3 Cl1 O3 O3 -61.45(10) 3_565 2_665
O1 Cl1 O3 O3 -122(4) 3_565 2_665
O1 Cl1 O3 O3 13(5) 2_665 2_665
O1 Cl1 O3 O3 129(4) . 2_665
O2 Cl1 O3 O3 -53(4) 2_665 3_565
O2 Cl1 O3 O3 72(5) . 3_565
O2 Cl1 O3 O3 -170(4) 3_565 3_565
O4 Cl1 O3 O3 -50(5) . 3_565
O4 Cl1 O3 O3 81(5) 3_565 3_565
O4 Cl1 O3 O3 -163(4) 2_665 3_565
O3 Cl1 O3 O3 61.45(12) 2_665 3_565
O1 Cl1 O3 O3 -60(4) 3_565 3_565
O1 Cl1 O3 O3 74(6) 2_665 3_565
O1 Cl1 O3 O3 -170(4) . 3_565
O2 Cl1 O4 O1 -119(4) 2_665 3_565
O2 Cl1 O4 O1 107(5) . 3_565
O2 Cl1 O4 O1 -32(5) 3_565 3_565
O4 Cl1 O4 O1 93(4) 3_565 3_565
O4 Cl1 O4 O1 -24(6) 2_665 3_565
O3 Cl1 O4 O1 -149(5) 3_565 3_565
O3 Cl1 O4 O1 -157(5) 2_665 3_565
O3 Cl1 O4 O1 -131(5) . 3_565
O1 Cl1 O4 O1 88(6) 2_665 3_565
O1 Cl1 O4 O1 -11(5) . 3_565
O2 Cl1 O4 O2 -134(3) . 2_665
O2 Cl1 O4 O2 87(3) 3_565 2_665
O4 Cl1 O4 O2 -148(3) 3_565 2_665
O4 Cl1 O4 O2 95(4) 2_665 2_665
O3 Cl1 O4 O2 -30(3) 3_565 2_665
O3 Cl1 O4 O2 -38(4) 2_665 2_665
O3 Cl1 O4 O2 -12(3) . 2_665
O1 Cl1 O4 O2 119(4) 3_565 2_665
O1 Cl1 O4 O2 -153(3) 2_665 2_665
O1 Cl1 O4 O2 108(3) . 2_665
